data_4060970
loop_
_publ_author_name
'Izod, Keith'
'McFarlane, William'
'Tyson, Brent V.'
'Carr, Ian'
'Clegg, William'
'Harrington, Ross W.'

_publ_section_title
;
 Stabilization of a Dialkylstannylene by Unusual
 B--H&#x00B7;&#x00B7;&#x00B7;Sn \g-Agostic-Type Interactions.
 A Structural, Spectroscopic, and DFT Study
;
_journal_coden_ASTM ORGND7
_journal_issue 5
_journal_name_full Organometallics
_journal_page_first 1135
_journal_page_last 1143
_journal_paper_doi 10.1021/om0600036
_journal_volume 25
_journal_year 2006
_chemical_formula_moiety 'C22 H56 B2 P2 Si2 Sn'
_chemical_formula_sum 'C22 H56 B2 P2 Si2 Sn'
_chemical_formula_weight 579.10
_space_group_IT_number 14
_symmetry_cell_setting monoclinic
_symmetry_space_group_name_Hall '-P 2yn'
_symmetry_space_group_name_H-M 'P 1 21/n 1'
_cell_angle_alpha 90.00
_cell_angle_beta 106.129(1)
_cell_angle_gamma 90.00
_cell_formula_units_Z 4
_cell_length_a 11.3845(8)
_cell_length_b 17.4859(12)
_cell_length_c 16.5863(11)
_cell_measurement_temperature 120(2)
_cell_volume 3171.8(4)
_diffrn_ambient_temperature 120(2)
_exptl_crystal_density_diffrn 1.213
_cod_duplicate_entry 4083824
_cod_original_sg_symbol_H-M 'P 21/n'
_cod_database_code 4060970

loop_
_symmetry_equiv_pos_as_xyz
'x, y, z'
'-x+1/2, y+1/2, -z+1/2'
'-x, -y, -z'
'x-1/2, -y-1/2, z-1/2'

loop_
_atom_site_label
_atom_site_type_symbol
_atom_site_fract_x
_atom_site_fract_y
_atom_site_fract_z
_atom_site_U_iso_or_equiv
_atom_site_adp_type
_atom_site_occupancy
_atom_site_symmetry_multiplicity
_atom_site_calc_flag
_atom_site_refinement_flags
_atom_site_disorder_assembly
_atom_site_disorder_group
Sn1 Sn 0.479672(9) 0.602840(5) 0.175771(6) 0.01521(5) Uani 1 1 d . . .
P1 P 0.43862(3) 0.45062(2) 0.26369(2) 0.01470(8) Uani 1 1 d . . .
P2 P 0.55614(3) 0.76750(2) 0.23273(2) 0.01432(8) Uani 1 1 d . . .
Si1 Si 0.23931(4) 0.57250(2) 0.27347(3) 0.01599(9) Uani 1 1 d . . .
Si2 Si 0.77016(4) 0.65312(2) 0.31830(3) 0.01882(9) Uani 1 1 d . . .
B1 B 0.59685(17) 0.44441(10) 0.24252(12) 0.0213(4) Uani 1 1 d . . .
H1A H 0.594(2) 0.4055(14) 0.1983(17) 0.049(7) Uiso 1 1 d . . .
H1B H 0.667(2) 0.4338(13) 0.2991(14) 0.036(6) Uiso 1 1 d . . .
H1C H 0.614(2) 0.5024(13) 0.2194(14) 0.041(6) Uiso 1 1 d . . .
B2 B 0.38002(16) 0.76964(10) 0.18635(12) 0.0196(3) Uani 1 1 d . . .
H2A H 0.359(2) 0.8006(13) 0.1259(14) 0.042(6) Uiso 1 1 d . . .
H2B H 0.340(2) 0.7945(13) 0.2347(14) 0.042(6) Uiso 1 1 d . . .
H2C H 0.351(2) 0.7084(13) 0.1787(13) 0.036(6) Uiso 1 1 d . . .
C1 C 0.40390(13) 0.55009(8) 0.27800(9) 0.0147(3) Uani 1 1 d . . .
C2 C 0.49694(14) 0.57927(8) 0.36020(9) 0.0163(3) Uani 1 1 d . . .
H2D H 0.4594 0.5748 0.4071 0.020 Uiso 1 1 calc R . .
H2E H 0.5702 0.5460 0.3732 0.020 Uiso 1 1 calc R . .
C3 C 0.53687(14) 0.66278(8) 0.35428(9) 0.0162(3) Uani 1 1 d . . .
H3A H 0.5941 0.6778 0.4086 0.019 Uiso 1 1 calc R . .
H3B H 0.4642 0.6963 0.3441 0.019 Uiso 1 1 calc R . .
C4 C 0.60032(13) 0.67570(8) 0.28291(9) 0.0147(3) Uani 1 1 d . . .
C5 C 0.22630(15) 0.66496(9) 0.32709(10) 0.0210(3) Uani 1 1 d . . .
H5A H 0.1409 0.6734 0.3264 0.031 Uiso 1 1 calc R . .
H5B H 0.2536 0.7070 0.2976 0.031 Uiso 1 1 calc R . .
H5C H 0.2775 0.6630 0.3853 0.031 Uiso 1 1 calc R . .
C6 C 0.16971(15) 0.49980(9) 0.32988(11) 0.0240(3) Uani 1 1 d . . .
H6A H 0.2202 0.4952 0.3881 0.036 Uiso 1 1 calc R . .
H6B H 0.1655 0.4502 0.3018 0.036 Uiso 1 1 calc R . .
H6C H 0.0871 0.5161 0.3292 0.036 Uiso 1 1 calc R . .
C7 C 0.14183(15) 0.57889(10) 0.16254(10) 0.0234(3) Uani 1 1 d . . .
H7A H 0.0590 0.5948 0.1619 0.035 Uiso 1 1 calc R . .
H7B H 0.1384 0.5288 0.1356 0.035 Uiso 1 1 calc R . .
H7C H 0.1769 0.6165 0.1320 0.035 Uiso 1 1 calc R . .
C8 C 0.82950(17) 0.62017(11) 0.22915(12) 0.0312(4) Uani 1 1 d . . .
H8A H 0.9158 0.6059 0.2508 0.047 Uiso 1 1 calc R . .
H8B H 0.8214 0.6616 0.1882 0.047 Uiso 1 1 calc R . .
H8C H 0.7822 0.5758 0.2020 0.047 Uiso 1 1 calc R . .
C9 C 0.86468(16) 0.73734(10) 0.36775(13) 0.0335(4) Uani 1 1 d . . .
H9A H 0.9501 0.7215 0.3905 0.050 Uiso 1 1 calc R . .
H9B H 0.8339 0.7574 0.4132 0.050 Uiso 1 1 calc R . .
H9C H 0.8595 0.7773 0.3254 0.050 Uiso 1 1 calc R . .
C10 C 0.80799(16) 0.57776(10) 0.40189(11) 0.0261(3) Uani 1 1 d . . .
H10A H 0.7691 0.5295 0.3790 0.039 Uiso 1 1 calc R . .
H10B H 0.7779 0.5937 0.4492 0.039 Uiso 1 1 calc R . .
H10C H 0.8968 0.5708 0.4212 0.039 Uiso 1 1 calc R . .
C11 C 0.43645(16) 0.39370(8) 0.35569(10) 0.0190(3) Uani 1 1 d . . .
H11A H 0.4892 0.4188 0.4064 0.023 Uiso 1 1 calc R . .
H11B H 0.3520 0.3929 0.3612 0.023 Uiso 1 1 calc R . .
C12 C 0.47988(15) 0.31127(8) 0.35228(10) 0.0212(3) Uani 1 1 d . . .
H12A H 0.4224 0.2841 0.3052 0.025 Uiso 1 1 calc R . .
H12B H 0.5613 0.3115 0.3417 0.025 Uiso 1 1 calc R . .
C13 C 0.48793(17) 0.26889(9) 0.43376(11) 0.0275(4) Uani 1 1 d . . .
H13A H 0.5449 0.2956 0.4805 0.041 Uiso 1 1 calc R . .
H13B H 0.5172 0.2167 0.4299 0.041 Uiso 1 1 calc R . .
H13C H 0.4068 0.2671 0.4434 0.041 Uiso 1 1 calc R . .
C14 C 0.32124(15) 0.40607(8) 0.17858(10) 0.0191(3) Uani 1 1 d . . .
H14A H 0.3307 0.3499 0.1844 0.023 Uiso 1 1 calc R . .
H14B H 0.2403 0.4192 0.1860 0.023 Uiso 1 1 calc R . .
C15 C 0.32077(16) 0.42766(10) 0.08945(10) 0.0248(3) Uani 1 1 d . . .
H15A H 0.4030 0.4187 0.0821 0.030 Uiso 1 1 calc R . .
H15B H 0.3017 0.4828 0.0802 0.030 Uiso 1 1 calc R . .
C16 C 0.2267(2) 0.38093(11) 0.02488(11) 0.0354(4) Uani 1 1 d . . .
H16A H 0.2448 0.3264 0.0344 0.053 Uiso 1 1 calc R . .
H16B H 0.2299 0.3949 -0.0317 0.053 Uiso 1 1 calc R . .
H16C H 0.1448 0.3916 0.0305 0.053 Uiso 1 1 calc R . .
C17 C 0.60877(14) 0.85152(8) 0.29829(10) 0.0191(3) Uani 1 1 d . . .
H17A H 0.6988 0.8546 0.3100 0.023 Uiso 1 1 calc R . .
H17B H 0.5741 0.8975 0.2654 0.023 Uiso 1 1 calc R . .
C18 C 0.57753(18) 0.85501(10) 0.38178(10) 0.0275(4) Uani 1 1 d . . .
H18A H 0.6167 0.8116 0.4176 0.033 Uiso 1 1 calc R . .
H18B H 0.4879 0.8505 0.3718 0.033 Uiso 1 1 calc R . .
C19 C 0.6217(2) 0.93017(11) 0.42683(12) 0.0355(4) Uani 1 1 d . . .
H19A H 0.7110 0.9329 0.4402 0.053 Uiso 1 1 calc R . .
H19B H 0.5968 0.9327 0.4788 0.053 Uiso 1 1 calc R . .
H19C H 0.5855 0.9731 0.3904 0.053 Uiso 1 1 calc R . .
C20 C 0.63444(14) 0.77940(9) 0.15112(10) 0.0187(3) Uani 1 1 d . . .
H20A H 0.7236 0.7824 0.1780 0.022 Uiso 1 1 calc R . .
H20B H 0.6191 0.7336 0.1146 0.022 Uiso 1 1 calc R . .
C21 C 0.59459(15) 0.85049(10) 0.09644(10) 0.0235(3) Uani 1 1 d . . .
H21A H 0.5056 0.8477 0.0689 0.028 Uiso 1 1 calc R . .
H21B H 0.6103 0.8966 0.1324 0.028 Uiso 1 1 calc R . .
C22 C 0.66263(16) 0.85744(11) 0.02978(10) 0.0275(4) Uani 1 1 d . . .
H22A H 0.7505 0.8625 0.0570 0.041 Uiso 1 1 calc R . .
H22B H 0.6335 0.9027 -0.0049 0.041 Uiso 1 1 calc R . .
H22C H 0.6478 0.8117 -0.0057 0.041 Uiso 1 1 calc R . .

loop_
_atom_site_aniso_label
_atom_site_aniso_U_11
_atom_site_aniso_U_22
_atom_site_aniso_U_33
_atom_site_aniso_U_23
_atom_site_aniso_U_13
_atom_site_aniso_U_12
Sn1 0.01675(7) 0.01379(7) 0.01541(7) -0.00091(3) 0.00498(4) -0.00143(3)
P1 0.01491(18) 0.01121(17) 0.01706(18) -0.00028(13) 0.00293(14) 0.00036(13)
P2 0.01382(18) 0.01224(17) 0.01745(18) 0.00015(13) 0.00525(14) -0.00066(13)
Si1 0.0142(2) 0.01458(19) 0.0200(2) 0.00083(15) 0.00614(16) 0.00090(15)
Si2 0.0132(2) 0.0174(2) 0.0245(2) 0.00162(16) 0.00306(16) 0.00052(15)
B1 0.0178(9) 0.0164(8) 0.0296(9) -0.0034(7) 0.0066(7) 0.0024(6)
B2 0.0148(8) 0.0174(8) 0.0262(9) 0.0019(7) 0.0054(7) 0.0004(6)
C1 0.0144(7) 0.0125(6) 0.0170(7) -0.0001(5) 0.0040(5) 0.0002(5)
C2 0.0170(7) 0.0143(7) 0.0172(7) -0.0002(5) 0.0041(6) -0.0008(5)
C3 0.0180(7) 0.0144(7) 0.0167(7) -0.0015(5) 0.0054(5) -0.0021(5)
C4 0.0152(7) 0.0121(6) 0.0169(7) 0.0004(5) 0.0045(5) 0.0001(5)
C5 0.0203(8) 0.0181(7) 0.0278(8) 0.0006(6) 0.0121(6) 0.0030(6)
C6 0.0210(8) 0.0197(7) 0.0351(9) 0.0033(7) 0.0140(7) 0.0000(6)
C7 0.0161(8) 0.0266(8) 0.0252(8) 0.0009(7) 0.0021(6) 0.0025(6)
C8 0.0223(9) 0.0378(10) 0.0369(10) 0.0023(8) 0.0141(8) 0.0073(7)
C9 0.0189(9) 0.0250(9) 0.0493(11) 0.0024(8) -0.0027(8) -0.0035(7)
C10 0.0193(8) 0.0234(8) 0.0305(9) 0.0051(7) -0.0017(7) 0.0008(6)
C11 0.0226(8) 0.0143(7) 0.0189(7) 0.0010(5) 0.0040(6) 0.0007(6)
C12 0.0247(8) 0.0144(7) 0.0223(7) 0.0012(6) 0.0030(6) 0.0018(6)
C13 0.0345(10) 0.0182(8) 0.0255(8) 0.0048(6) 0.0013(7) 0.0008(7)
C14 0.0201(8) 0.0155(7) 0.0202(7) -0.0005(6) 0.0028(6) -0.0026(6)
C15 0.0298(9) 0.0234(8) 0.0199(8) -0.0018(6) 0.0050(7) -0.0045(7)
C16 0.0481(12) 0.0308(9) 0.0217(8) -0.0059(7) 0.0001(8) -0.0099(8)
C17 0.0198(8) 0.0143(7) 0.0230(7) -0.0021(6) 0.0056(6) -0.0026(6)
C18 0.0380(10) 0.0230(8) 0.0223(8) -0.0048(6) 0.0096(7) -0.0059(7)
C19 0.0526(12) 0.0265(9) 0.0262(9) -0.0087(7) 0.0087(8) -0.0037(8)
C20 0.0178(7) 0.0194(7) 0.0203(7) 0.0013(6) 0.0079(6) -0.0006(6)
C21 0.0212(8) 0.0258(8) 0.0245(8) 0.0079(6) 0.0080(6) 0.0012(6)
C22 0.0244(9) 0.0366(9) 0.0220(8) 0.0054(7) 0.0070(7) -0.0051(7)

loop_
_geom_bond_atom_site_label_1
_geom_bond_atom_site_label_2
_geom_bond_distance
_geom_bond_site_symmetry_2
_geom_bond_publ_flag
Sn1 C1 2.2984(14) . ?
Sn1 C4 2.3046(14) . ?
P1 B1 1.9317(18) . ?
P1 C1 1.8137(14) . ?
P1 C11 1.8279(16) . ?
P1 C14 1.8268(16) . ?
P2 B2 1.9382(18) . ?
P2 C4 1.8137(14) . ?
P2 C17 1.8270(15) . ?
P2 C20 1.8277(15) . ?
Si1 C1 1.8953(15) . ?
Si1 C5 1.8708(16) . ?
Si1 C6 1.8791(16) . ?
Si1 C7 1.8695(17) . ?
Si2 C4 1.8996(15) . ?
Si2 C8 1.8789(18) . ?
Si2 C9 1.8734(18) . ?
Si2 C10 1.8741(17) . ?
B1 H1A 0.99(3) . ?
B1 H1B 1.06(2) . ?
B1 H1C 1.12(2) . ?
B2 H2A 1.10(2) . ?
B2 H2B 1.11(2) . ?
B2 H2C 1.12(2) . ?
C1 C2 1.562(2) . ?
C2 H2D 0.990 . ?
C2 H2E 0.990 . ?
C2 C3 1.5406(19) . ?
C3 H3A 0.990 . ?
C3 H3B 0.990 . ?
C3 C4 1.5650(19) . ?
C5 H5A 0.980 . ?
C5 H5B 0.980 . ?
C5 H5C 0.980 . ?
C6 H6A 0.980 . ?
C6 H6B 0.980 . ?
C6 H6C 0.980 . ?
C7 H7A 0.980 . ?
C7 H7B 0.980 . ?
C7 H7C 0.980 . ?
C8 H8A 0.980 . ?
C8 H8B 0.980 . ?
C8 H8C 0.980 . ?
C9 H9A 0.980 . ?
C9 H9B 0.980 . ?
C9 H9C 0.980 . ?
C10 H10A 0.980 . ?
C10 H10B 0.980 . ?
C10 H10C 0.980 . ?
C11 H11A 0.990 . ?
C11 H11B 0.990 . ?
C11 C12 1.530(2) . ?
C12 H12A 0.990 . ?
C12 H12B 0.990 . ?
C12 C13 1.521(2) . ?
C13 H13A 0.980 . ?
C13 H13B 0.980 . ?
C13 H13C 0.980 . ?
C14 H14A 0.990 . ?
C14 H14B 0.990 . ?
C14 C15 1.524(2) . ?
C15 H15A 0.990 . ?
C15 H15B 0.990 . ?
C15 C16 1.525(2) . ?
C16 H16A 0.980 . ?
C16 H16B 0.980 . ?
C16 H16C 0.980 . ?
C17 H17A 0.990 . ?
C17 H17B 0.990 . ?
C17 C18 1.524(2) . ?
C18 H18A 0.990 . ?
C18 H18B 0.990 . ?
C18 C19 1.526(2) . ?
C19 H19A 0.980 . ?
C19 H19B 0.980 . ?
C19 H19C 0.980 . ?
C20 H20A 0.990 . ?
C20 H20B 0.990 . ?
C20 C21 1.531(2) . ?
C21 H21A 0.990 . ?
C21 H21B 0.990 . ?
C21 C22 1.521(2) . ?
C22 H22A 0.980 . ?
C22 H22B 0.980 . ?
C22 H22C 0.980 . ?
